data_1100678
_chemical_formula_sum 'C20 H21 Cl4 Cu2 N5 S2'
_chemical_formula_weight 664.42
_space_group_IT_number 14
_symmetry_cell_setting monoclinic
_symmetry_space_group_name_Hall '-P 2ybc'
_symmetry_space_group_name_H-M 'P 1 21/c 1'
_atom_sites_solution_hydrogens geom
_atom_sites_solution_primary direct
_atom_sites_solution_secondary difmap
_cell_angle_alpha 90.00
_cell_angle_beta 107.664(5)
_cell_angle_gamma 90.00
_cell_formula_units_Z 4
_cell_length_a 14.363(5)
_cell_length_b 11.881(3)
_cell_length_c 15.710(5)
_cell_measurement_reflns_used 3305
_cell_measurement_temperature 293(2)
_cell_measurement_theta_max 26.36
_cell_measurement_theta_min 2.19
_cell_volume 2554.4(14)
_diffrn_ambient_temperature 293(2)
_diffrn_detector_area_resol_mean ?
_diffrn_measured_fraction_theta_full 0.634
_diffrn_measured_fraction_theta_max 0.634
_diffrn_measurement_device_type 'CCD area detector'
_diffrn_measurement_method 'phi and omega scans'
_diffrn_radiation_monochromator graphite
_diffrn_radiation_source 'fine-focus sealed tube'
_diffrn_radiation_type MoK\a
_diffrn_radiation_wavelength 0.71073
_diffrn_reflns_av_R_equivalents 0.0958
_diffrn_reflns_av_sigmaI/netI 0.1598
_diffrn_reflns_limit_h_max 8
_diffrn_reflns_limit_h_min -14
_diffrn_reflns_limit_k_max 14
_diffrn_reflns_limit_k_min -2
_diffrn_reflns_limit_l_max 15
_diffrn_reflns_limit_l_min -14
_diffrn_reflns_number 4243
_diffrn_reflns_theta_full 26.36
_diffrn_reflns_theta_max 26.36
_diffrn_reflns_theta_min 2.19
_diffrn_standards_decay_% ?
_diffrn_standards_interval_count ?
_diffrn_standards_interval_time ?
_diffrn_standards_number ?
_exptl_absorpt_coefficient_mu 2.267
_exptl_absorpt_correction_T_max 0.956
_exptl_absorpt_correction_T_min 0.379
_exptl_absorpt_correction_type multi-scan
_exptl_absorpt_process_details 'SADABS (sheldrick 1996)'
_exptl_crystal_colour green
_exptl_crystal_density_diffrn 1.728
_exptl_crystal_density_meas ?
_exptl_crystal_density_method 'not measured'
_exptl_crystal_description 'thin plate'
_exptl_crystal_F_000 1336
_exptl_crystal_size_max 0.45
_exptl_crystal_size_mid 0.07
_exptl_crystal_size_min 0.02
_refine_diff_density_max 0.535
_refine_diff_density_min -0.627
_refine_diff_density_rms 0.119
_refine_ls_extinction_coef ?
_refine_ls_extinction_method none
_refine_ls_goodness_of_fit_ref 0.979
_refine_ls_hydrogen_treatment mixed
_refine_ls_matrix_type full
_refine_ls_number_parameters 299
_refine_ls_number_reflns 3305
_refine_ls_number_restraints 63
_refine_ls_restrained_S_all 0.974
_refine_ls_R_factor_all 0.1540
_refine_ls_R_factor_gt 0.0596
_refine_ls_shift/su_max 0.002
_refine_ls_shift/su_mean 0.000
_refine_ls_structure_factor_coef Fsqd
_refine_ls_weighting_details 'calc w=1/[\s^2^(Fo^2^)+(0.0487P)^2^+0.0000P] where P=(Fo^2^+2Fc^2^)/3'
_refine_ls_weighting_scheme calc
_refine_ls_wR_factor_gt 0.1073
_refine_ls_wR_factor_ref 0.1382
_reflns_number_gt 1676
_reflns_number_total 3305
_reflns_threshold_expression &gt;2sigma(I)
_cod_depositor_comments
;
The following automatic conversions were performed:
'_symmetry_cell_setting' value 'Monoclinic' changed to 'monoclinic'
according to '/home/saulius/struct/CIF-dictionaries/cif_core.dic'
dictionary named 'cif_core.dic' version 2.4.1 from 2010-06-29.

Automatic conversion script
Id: cif_fix_enum 1527 2010-12-29 10:47:43Z saulius 
;
_cod_original_sg_symbol_H-M P2(1)/c
_cod_database_code 1100678

loop_
_symmetry_equiv_pos_as_xyz
'x, y, z'
'-x, y+1/2, -z+1/2'
'-x, -y, -z'
'x, -y-1/2, z-1/2'

loop_
_atom_site_label
_atom_site_type_symbol
_atom_site_fract_x
_atom_site_fract_y
_atom_site_fract_z
_atom_site_U_iso_or_equiv
_atom_site_adp_type
_atom_site_occupancy
_atom_site_symmetry_multiplicity
_atom_site_calc_flag
_atom_site_refinement_flags
_atom_site_disorder_assembly
_atom_site_disorder_group
Cu1 Cu 0.41807(10) 0.28110(8) 0.16092(9) 0.0218(4) Uani 1 1 d . . .
Cu2 Cu 0.83926(11) 0.41065(10) 0.53986(10) 0.0369(5) Uani 1 1 d . . .
Cl1 Cl 0.3844(2) 0.13065(18) 0.23892(18) 0.0307(8) Uani 1 1 d . . .
Cl2 Cl 0.4884(2) 0.17712(19) 0.07846(18) 0.0335(8) Uani 1 1 d . . .
Cl4 Cl 0.7690(2) 0.3828(2) 0.6487(2) 0.0456(9) Uani 1 1 d . . .
Cl3 Cl 0.9078(3) 0.2379(2) 0.5521(3) 0.0665(12) Uani 1 1 d . . .
S1 S 0.3389(2) 0.38870(18) 0.24259(18) 0.0224(7) Uani 1 1 d . . .
S2 S 0.9086(2) 0.4392(2) 0.4240(2) 0.0392(10) Uani 1 1 d . . .
N1 N 0.3926(6) 0.4195(5) 0.0785(6) 0.020(2) Uani 1 1 d U . .
N2 N 0.5495(6) 0.3388(6) 0.2722(6) 0.018(2) Uani 1 1 d U . .
N3 N 0.7041(7) 0.3930(6) 0.4192(6) 0.023(2) Uani 1 1 d U . .
N4 N 0.8322(6) 0.5832(7) 0.5392(6) 0.028(3) Uani 1 1 d . . .
C1 C 0.3956(8) 0.4162(8) -0.0062(8) 0.027(3) Uani 1 1 d U . .
H1 H 0.4201 0.3518 -0.0253 0.032 Uiso 1 1 calc R . .
C2 C 0.3647(8) 0.5021(7) -0.0656(7) 0.033(3) Uani 1 1 d . . .
H2 H 0.3687 0.4962 -0.1234 0.039 Uiso 1 1 calc R . .
C3 C 0.3270(8) 0.5989(8) -0.0381(9) 0.038(3) Uani 1 1 d U . .
H3 H 0.3034 0.6581 -0.0775 0.045 Uiso 1 1 calc R . .
C4 C 0.3258(9) 0.6044(8) 0.0489(8) 0.037(3) Uani 1 1 d . . .
H4 H 0.3025 0.6690 0.0691 0.044 Uiso 1 1 calc R . .
C5 C 0.3586(8) 0.5160(7) 0.1065(7) 0.020(3) Uani 1 1 d . . .
C6 C 0.3635(8) 0.5251(7) 0.2023(7) 0.026(3) Uani 1 1 d U . .
H6A H 0.3158 0.5794 0.2090 0.031 Uiso 1 1 calc R . .
H6B H 0.4279 0.5508 0.2372 0.031 Uiso 1 1 calc R . .
C7 C 0.4299(8) 0.3847(8) 0.3499(7) 0.033(3) Uani 1 1 d U . .
H7A H 0.4246 0.4527 0.3822 0.040 Uiso 1 1 calc R . .
H7B H 0.4163 0.3214 0.3832 0.040 Uiso 1 1 calc R . .
C8 C 0.5341(8) 0.3745(7) 0.3463(7) 0.019(3) Uani 1 1 d . . .
C9 C 0.6116(8) 0.4014(7) 0.4198(7) 0.020(3) Uani 1 1 d . . .
H9 H 0.5992 0.4262 0.4714 0.024 Uiso 1 1 calc R . .
C10 C 0.6403(8) 0.3302(7) 0.2684(7) 0.016(2) Uani 1 1 d U . .
H10 H 0.6516 0.3041 0.2166 0.020 Uiso 1 1 calc R . .
C11 C 0.7192(9) 0.3604(7) 0.3422(8) 0.026(3) Uani 1 1 d . . .
C12 C 0.8221(8) 0.3529(9) 0.3383(7) 0.037(3) Uani 1 1 d . . .
H12A H 0.8235 0.3771 0.2797 0.044 Uiso 1 1 calc R . .
H12B H 0.8431 0.2750 0.3459 0.044 Uiso 1 1 calc R . .
C13 C 0.8608(8) 0.5784(8) 0.3952(7) 0.034(3) Uani 1 1 d U . .
H13A H 0.9054 0.6201 0.3715 0.041 Uiso 1 1 calc R . .
H13B H 0.7988 0.5728 0.3483 0.041 Uiso 1 1 calc R . .
C14 C 0.8457(8) 0.6426(8) 0.4715(8) 0.032(3) Uani 1 1 d U . .
C15 C 0.8456(8) 0.7605(9) 0.4700(8) 0.037(3) Uani 1 1 d . . .
H15 H 0.8571 0.7999 0.4230 0.044 Uiso 1 1 calc R . .
C16 C 0.8279(9) 0.8158(9) 0.5401(10) 0.052(4) Uani 1 1 d . . .
H16 H 0.8242 0.8940 0.5397 0.063 Uiso 1 1 calc R . .
C17 C 0.8157(9) 0.7566(9) 0.6107(10) 0.051(4) Uani 1 1 d . . .
H17 H 0.8060 0.7936 0.6595 0.062 Uiso 1 1 calc R . .
C18 C 0.8182(8) 0.6394(10) 0.6078(9) 0.042(4) Uani 1 1 d . . .
H18 H 0.8097 0.5988 0.6555 0.051 Uiso 1 1 calc R . .
C19 C 1.0070(15) 0.9794(17) 0.6785(16) 0.40(4) Uani 1 1 d D . .
C20 C 1.075(2) 0.975(3) 0.620(2) 0.213(17) Uani 1 1 d D . .
H201 H 1.1087 0.9043 0.6276 0.319 Uiso 1 1 calc R . .
H202 H 1.1224 1.0351 0.6367 0.319 Uiso 1 1 calc R . .
H203 H 1.0377 0.9842 0.5581 0.319 Uiso 1 1 calc R . .
N5 N 0.952(3) 0.989(3) 0.719(2) 0.246(14) Uani 1 1 d D . .

loop_
_atom_site_aniso_label
_atom_site_aniso_U_11
_atom_site_aniso_U_22
_atom_site_aniso_U_33
_atom_site_aniso_U_23
_atom_site_aniso_U_13
_atom_site_aniso_U_12
Cu1 0.0272(9) 0.0171(5) 0.0209(9) 0.0000(5) 0.0072(7) 0.0011(6)
Cu2 0.0318(11) 0.0352(7) 0.0426(12) -0.0060(6) 0.0097(9) -0.0019(6)
Cl1 0.036(2) 0.0215(11) 0.036(2) 0.0047(11) 0.0128(16) -0.0033(11)
Cl2 0.048(2) 0.0285(12) 0.025(2) 0.0015(11) 0.0129(17) 0.0137(12)
Cl4 0.052(2) 0.0478(16) 0.039(2) -0.0060(14) 0.0158(19) -0.0087(15)
Cl3 0.055(3) 0.0456(18) 0.104(3) 0.0103(17) 0.033(2) 0.0139(16)
S1 0.026(2) 0.0242(12) 0.0179(19) 0.0008(11) 0.0074(15) -0.0008(11)
S2 0.028(2) 0.0421(16) 0.044(2) -0.0115(14) 0.0050(19) -0.0054(13)
N1 0.022(4) 0.014(3) 0.021(4) -0.003(3) 0.003(3) 0.006(3)
N2 0.017(4) 0.018(3) 0.021(4) -0.001(3) 0.008(4) -0.003(3)
N3 0.019(4) 0.028(3) 0.019(4) -0.003(3) 0.001(4) -0.001(3)
N4 0.022(7) 0.047(5) 0.015(7) -0.004(5) 0.007(5) -0.005(4)
C1 0.030(5) 0.030(4) 0.027(5) -0.003(4) 0.017(4) 0.005(3)
C2 0.053(9) 0.033(6) 0.015(8) 0.003(5) 0.014(7) 0.007(5)
C3 0.045(5) 0.036(4) 0.035(5) 0.006(4) 0.016(4) 0.003(4)
C4 0.064(10) 0.025(5) 0.030(9) -0.002(5) 0.026(7) 0.001(6)
C5 0.024(8) 0.021(5) 0.017(8) -0.002(4) 0.011(6) 0.000(4)
C6 0.029(5) 0.028(4) 0.022(5) 0.003(3) 0.008(4) 0.001(3)
C7 0.035(5) 0.038(4) 0.032(5) -0.001(4) 0.018(4) 0.001(4)
C8 0.022(8) 0.017(4) 0.017(8) 0.001(4) 0.006(6) 0.001(4)
C9 0.020(8) 0.025(5) 0.015(8) 0.000(4) 0.003(6) 0.000(5)
C10 0.019(5) 0.018(3) 0.015(5) 0.001(3) 0.008(4) 0.003(3)
C11 0.022(9) 0.023(5) 0.037(9) 0.004(5) 0.015(7) -0.001(4)
C12 0.034(10) 0.054(7) 0.024(9) -0.018(5) 0.010(7) -0.007(6)
C13 0.027(5) 0.039(4) 0.038(5) -0.004(4) 0.010(4) -0.006(4)
C14 0.027(5) 0.036(4) 0.031(5) -0.003(4) 0.006(4) 0.001(4)
C15 0.025(9) 0.047(7) 0.038(10) 0.000(6) 0.010(7) -0.001(5)
C16 0.051(11) 0.032(6) 0.065(12) 0.008(7) 0.006(9) 0.006(6)
C17 0.055(11) 0.033(6) 0.061(11) -0.017(6) 0.011(9) -0.001(6)
C18 0.028(9) 0.061(8) 0.031(10) -0.003(6) -0.001(8) -0.015(6)
C19 0.55(9) 0.028(11) 0.29(6) 0.01(2) -0.34(5) -0.02(3)
C20 0.17(3) 0.14(2) 0.23(4) 0.05(2) -0.08(2) -0.028(19)
N5 0.38(4) 0.19(3) 0.14(2) -0.072(17) 0.05(3) -0.08(2)

loop_
_atom_type_symbol
_atom_type_description
_atom_type_scat_dispersion_real
_atom_type_scat_dispersion_imag
_atom_type_scat_source
C C 0.0033 0.0016 'International Tables Vol C Tables 4.2.6.8 and 6.1.1.4'
H H 0.0000 0.0000 'International Tables Vol C Tables 4.2.6.8 and 6.1.1.4'
N N 0.0061 0.0033 'International Tables Vol C Tables 4.2.6.8 and 6.1.1.4'
S S 0.1246 0.1234 'International Tables Vol C Tables 4.2.6.8 and 6.1.1.4'
Cl Cl 0.1484 0.1585 'International Tables Vol C Tables 4.2.6.8 and 6.1.1.4'
Cu Cu 0.3201 1.2651 'International Tables Vol C Tables 4.2.6.8 and 6.1.1.4'

loop_
_geom_angle_atom_site_label_1
_geom_angle_atom_site_label_2
_geom_angle_atom_site_label_3
_geom_angle
_geom_angle_site_symmetry_1
_geom_angle_site_symmetry_3
_geom_angle_publ_flag
N1 Cu1 Cl2 95.9(2) . . ?
N1 Cu1 N2 101.1(3) . . ?
Cl2 Cu1 N2 101.4(2) . . ?
N1 Cu1 Cl1 158.6(2) . . ?
Cl2 Cu1 Cl1 94.82(10) . . ?
N2 Cu1 Cl1 94.9(2) . . ?
N1 Cu1 S1 83.4(2) . . ?
Cl2 Cu1 S1 177.76(12) . . ?
N2 Cu1 S1 80.8(2) . . ?
Cl1 Cu1 S1 85.22(10) . . ?
N4 Cu2 Cl4 96.8(3) . . ?
N4 Cu2 Cl3 158.0(3) . . ?
Cl4 Cu2 Cl3 94.93(13) . . ?
N4 Cu2 N3 93.4(3) . . ?
Cl4 Cu2 N3 98.8(3) . . ?
Cl3 Cu2 N3 103.1(2) . . ?
N4 Cu2 S2 83.3(3) . . ?
Cl4 Cu2 S2 178.59(13) . . ?
Cl3 Cu2 S2 85.44(13) . . ?
N3 Cu2 S2 79.8(3) . . ?
C7 S1 C6 100.8(5) . . ?
C7 S1 Cu1 99.5(4) . . ?
C6 S1 Cu1 96.8(4) . . ?
C13 S2 C12 102.0(5) . . ?
C13 S2 Cu2 96.2(4) . . ?
C12 S2 Cu2 97.8(4) . . ?
C1 N1 C5 117.7(8) . . ?
C1 N1 Cu1 123.2(6) . . ?
C5 N1 Cu1 118.6(7) . . ?
C8 N2 C10 119.6(9) . . ?
C8 N2 Cu1 117.2(7) . . ?
C10 N2 Cu1 123.0(7) . . ?
C9 N3 C11 117.3(9) . . ?
C9 N3 Cu2 125.9(8) . . ?
C11 N3 Cu2 116.4(8) . . ?
C18 N4 C14 118.1(10) . . ?
C18 N4 Cu2 121.0(8) . . ?
C14 N4 Cu2 120.8(7) . . ?
N1 C1 C2 123.7(9) . . ?
C1 C2 C3 118.8(11) . . ?
C4 C3 C2 118.1(10) . . ?
C5 C4 C3 120.9(10) . . ?
N1 C5 C4 120.8(10) . . ?
N1 C5 C6 118.3(8) . . ?
C4 C5 C6 120.8(9) . . ?
C5 C6 S1 109.5(6) . . ?
C8 C7 S1 114.3(8) . . ?
N2 C8 C9 120.4(10) . . ?
N2 C8 C7 119.3(10) . . ?
C9 C8 C7 120.4(10) . . ?
N3 C9 C8 122.0(10) . . ?
N2 C10 C11 120.3(10) . . ?
N3 C11 C10 120.4(11) . . ?
N3 C11 C12 118.8(10) . . ?
C10 C11 C12 120.8(10) . . ?
C11 C12 S2 113.0(8) . . ?
C14 C13 S2 114.0(8) . . ?
N4 C14 C15 122.7(11) . . ?
N4 C14 C13 117.4(9) . . ?
C15 C14 C13 119.9(11) . . ?
C16 C15 C14 117.8(12) . . ?
C17 C16 C15 120.3(11) . . ?
C16 C17 C18 118.4(13) . . ?
N4 C18 C17 122.6(13) . . ?
N5 C19 C20 175(2) . . ?

loop_
_geom_bond_atom_site_label_1
_geom_bond_atom_site_label_2
_geom_bond_distance
_geom_bond_site_symmetry_2
_geom_bond_publ_flag
Cu1 N1 2.056(8) . ?
Cu1 Cl2 2.240(3) . ?
Cu1 N2 2.255(8) . ?
Cu1 Cl1 2.300(3) . ?
Cu1 S1 2.336(3) . ?
Cu2 N4 2.052(8) . ?
Cu2 Cl4 2.258(4) . ?
Cu2 Cl3 2.260(3) . ?
Cu2 N3 2.274(9) . ?
Cu2 S2 2.349(4) . ?
S1 C7 1.793(11) . ?
S1 C6 1.813(9) . ?
S2 C13 1.795(10) . ?
S2 C12 1.842(10) . ?
N1 C1 1.345(12) . ?
N1 C5 1.370(11) . ?
N2 C8 1.319(11) . ?
N2 C10 1.328(11) . ?
N3 C9 1.335(12) . ?
N3 C11 1.349(12) . ?
N4 C18 1.334(13) . ?
N4 C14 1.339(13) . ?
C1 C2 1.363(13) . ?
C2 C3 1.395(14) . ?
C3 C4 1.374(14) . ?
C4 C5 1.374(13) . ?
C5 C6 1.489(14) . ?
C7 C8 1.520(14) . ?
C8 C9 1.377(13) . ?
C10 C11 1.399(13) . ?
C11 C12 1.500(15) . ?
C13 C14 1.491(14) . ?
C14 C15 1.400(14) . ?
C15 C16 1.371(15) . ?
C16 C17 1.369(16) . ?
C17 C18 1.393(14) . ?
C19 N5 1.1604(11) . ?
C19 C20 1.5405(11) . ?
